data_8104371
loop_
_publ_author_name
'Somer, M.'
'Peters, K.'
'Walz, L.'
'von Schnering, H.G.'

_publ_section_title
;
 Crystal structure of potassium di-mue-phosphido-bis (phosphidoaluminate)
 catena-diphosphidoaluminate
;
_journal_name_full 'Zeitschrift fuer Kristallographie (149,1979-)'
_journal_page_first 301
_journal_page_last 302
_journal_volume 193
_journal_year 1990
_chemical_formula_sum 'Al4 K12 P8'
_chemical_name_systematic 'K12 (Al P2)2 (Al2 P4)'
_space_group_IT_number 2
_symmetry_space_group_name_Hall '-P 1'
_symmetry_space_group_name_H-M 'P -1'
_cell_angle_alpha 72.474
_cell_angle_beta 73.349
_cell_angle_gamma 71.623
_cell_formula_units_Z 2
_cell_length_a 8.871
_cell_length_b 11.879
_cell_length_c 15.28
_cell_volume 1424.103
_citation_journal_id_ASTM ZEKRDZ
_cod_data_source_file Somer_ZEKRDZ_1990_1421.cif
_cod_data_source_block Al4K12P8
_cod_database_code 8104371

loop_
_symmetry_equiv_pos_as_xyz
x,y,z
-x,-y,-z

loop_
_atom_site_label
_atom_site_type_symbol
_atom_site_fract_x
_atom_site_fract_y
_atom_site_fract_z
_atom_site_occupancy
_atom_site_U_iso_or_equiv
K5 K+1 0.16011 0.42213 0.75731 1 0.0
K6 K+1 -0.02004 0.10774 0.58425 1 0.0
P8 P-3 0.36153 0.86848 0.90965 1 0.0
P2 P-3 0.33066 0.98557 0.46183 1 0.0
K4 K+1 0.22396 0.74669 0.61807 1 0.0
P6 P-3 -0.5104 0.29149 0.8426 1 0.0
K1 K+1 0.34524 0.91469 0.69335 1 0.0
P7 P-3 -0.15895 0.3659 0.93016 1 0.0
P5 P-3 -0.00098 0.82188 0.81899 1 0.0
P1 P-3 0.21559 0.21756 0.64126 1 0.0
K7 K+1 0.53614 0.07894 0.74553 1 0.0
P3 P-3 0.59552 0.66417 0.60417 1 0.0
Al4 Al+3 -0.35859 1.26644 0.94503 1 0.0
Al3 Al+3 0.15217 0.77662 0.92573 1 0.0
K3 K+1 0.81219 0.7622 0.68182 1 0.0
P4 P-3 0.0959 0.58719 0.54076 1 0.0
K12 K+1 0.82012 0.62092 0.97721 1 0.0
Al1 Al+3 0.15497 0.38715 0.50954 1 0.0
K9 K+1 0.02997 0.0975 0.84761 1 0.0
K10 K+1 -0.49056 0.37582 0.58465 1 0.0
Al2 Al+3 0.40548 0.14078 0.50915 1 0.0
K8 K+1 0.48587 0.5739 0.83742 1 0.0
K11 K+1 0.31921 0.08358 0.0243 1 0.0
K2 K+1 -0.17966 0.39811 0.69227 1 0.0
